data_4073207
loop_
_publ_author_name
'Fern\'andez, Pablo'
'Pritzkow, Hans'
'Carb\'o, Jorge J.'
'Hofmann, Peter'
'Enders, Markus'

_publ_section_title
;
 1H NMR Investigation of Paramagnetic Chromium(III) Olefin Polymerization
 Catalysts:&#x00A0; Experimental Results, Shift Assignment and Prediction
 by Quantum Chemical Calculations&#x2020;
;
_journal_issue 18
_journal_name_full Organometallics
_journal_page_first 4402
_journal_paper_doi 10.1021/om070173y
_journal_volume 26
_journal_year 2007
_chemical_formula_moiety 'C20 H24 Cl2 Cr N Si'
_chemical_formula_sum 'C20 H24 Cl2 Cr N Si'
_chemical_formula_weight 429.39
_chemical_name_systematic
;
 ?
;
_space_group_IT_number 2
_symmetry_cell_setting triclinic
_symmetry_space_group_name_Hall '-P 1'
_symmetry_space_group_name_H-M 'P -1'
_atom_sites_solution_hydrogens difmap
_atom_sites_solution_primary direct
_atom_sites_solution_secondary difmap
_audit_creation_method SHELXL-97
_cell_angle_alpha 97.051(1)
_cell_angle_beta 100.808(1)
_cell_angle_gamma 114.190(1)
_cell_formula_units_Z 2
_cell_length_a 8.6425(5)
_cell_length_b 10.0291(6)
_cell_length_c 13.5776(9)
_cell_measurement_temperature 190(2)
_cell_volume 1027.98(11)
_computing_cell_refinement 'Bruker SAINT'
_computing_data_collection 'Bruker SMART'
_computing_data_reduction 'Bruker SAINT'
_computing_molecular_graphics 'Bruker SHELXTL'
_computing_publication_material 'SHELXL-97 (Sheldrick, 1997)'
_computing_structure_refinement 'SHELXL-97 (Sheldrick, 1997)'
_computing_structure_solution 'SHELXS-97 (Sheldrick, 1990)'
_diffrn_ambient_temperature 190(2)
_diffrn_measured_fraction_theta_full 0.997
_diffrn_measured_fraction_theta_max 0.997
_diffrn_measurement_device_type 'CCD area detector'
_diffrn_measurement_method omega-scans
_diffrn_radiation_monochromator graphite
_diffrn_radiation_source 'fine-focus sealed tube'
_diffrn_radiation_type MoK\a
_diffrn_radiation_wavelength 0.71073
_diffrn_reflns_av_R_equivalents 0.0544
_diffrn_reflns_av_sigmaI/netI 0.0503
_diffrn_reflns_limit_h_max 11
_diffrn_reflns_limit_h_min -11
_diffrn_reflns_limit_k_max 13
_diffrn_reflns_limit_k_min -13
_diffrn_reflns_limit_l_max 18
_diffrn_reflns_limit_l_min 0
_diffrn_reflns_number 15075
_diffrn_reflns_theta_full 28.36
_diffrn_reflns_theta_max 28.36
_diffrn_reflns_theta_min 1.57
_exptl_absorpt_coefficient_mu 0.878
_exptl_absorpt_correction_T_max 1.0000
_exptl_absorpt_correction_T_min 0.6274
_exptl_absorpt_correction_type multi-scan
_exptl_absorpt_process_details SADABS
_exptl_crystal_colour violet
_exptl_crystal_density_diffrn 1.387
_exptl_crystal_density_method 'not measured'
_exptl_crystal_description plate
_exptl_crystal_F_000 446
_exptl_crystal_size_max 0.28
_exptl_crystal_size_mid 0.11
_exptl_crystal_size_min 0.02
_refine_diff_density_max 0.484
_refine_diff_density_min -0.541
_refine_diff_density_rms 0.088
_refine_ls_extinction_method none
_refine_ls_goodness_of_fit_ref 1.047
_refine_ls_hydrogen_treatment refall
_refine_ls_matrix_type full
_refine_ls_number_parameters 322
_refine_ls_number_reflns 5133
_refine_ls_number_restraints 0
_refine_ls_restrained_S_all 1.047
_refine_ls_R_factor_all 0.0728
_refine_ls_R_factor_gt 0.0423
_refine_ls_shift/su_max 0.001
_refine_ls_shift/su_mean 0.000
_refine_ls_structure_factor_coef Fsqd
_refine_ls_weighting_details 'calc w=1/[\s^2^(Fo^2^)+(0.0486P)^2^+0.9389P] where P=(Fo^2^+2Fc^2^)/3'
_refine_ls_weighting_scheme calc
_refine_ls_wR_factor_gt 0.0970
_refine_ls_wR_factor_ref 0.1167
_reflns_number_gt 3703
_reflns_number_total 5133
_reflns_threshold_expression >2sigma(I)
_cod_data_source_file om070173y-file001.cif
_cod_data_source_block pf22
_cod_depositor_comments
;
The following automatic conversions were performed:

'_symmetry_cell_setting' value 'Triclinic' changed to 'triclinic'
according to /home/saulius/struct/CIF-dictionaries/cif_core.dic
dictionary named 'cif_core.dic' version 2.4.1 from 2010-06-29.

Automatic conversion script
Id: cif_fix_values 1715 2011-07-08 13:25:40Z adriana 
;
_cod_original_sg_symbol_H-M P-1
_cod_database_code 4073207

loop_
_symmetry_equiv_pos_as_xyz
'x, y, z'
'-x, -y, -z'

loop_
_atom_site_label
_atom_site_type_symbol
_atom_site_fract_x
_atom_site_fract_y
_atom_site_fract_z
_atom_site_U_iso_or_equiv
_atom_site_adp_type
_atom_site_occupancy
_atom_site_symmetry_multiplicity
_atom_site_calc_flag
Cr1 Cr 0.17677(5) 0.37088(5) 0.77682(3) 0.01904(12) Uani 1 1 d
Cl1 Cl 0.41966(8) 0.57809(8) 0.76783(5) 0.02425(15) Uani 1 1 d
Cl2 Cl 0.28629(9) 0.20100(8) 0.75399(6) 0.03159(18) Uani 1 1 d
Si1 Si -0.23514(11) 0.05546(9) 0.77879(7) 0.02871(19) Uani 1 1 d
N1 N 0.0353(3) 0.3248(3) 0.62445(17) 0.0211(5) Uani 1 1 d
C1 C -0.1622(3) 0.3892(3) 0.6981(2) 0.0202(5) Uani 1 1 d
C2 C -0.1120(3) 0.3516(3) 0.6095(2) 0.0196(5) Uani 1 1 d
C3 C 0.0786(4) 0.2820(4) 0.5420(2) 0.0277(6) Uani 1 1 d
C4 C -0.0139(4) 0.2648(4) 0.4415(2) 0.0309(7) Uani 1 1 d
C5 C -0.1557(4) 0.2951(3) 0.4254(2) 0.0272(6) Uani 1 1 d
C6 C -0.2091(3) 0.3396(3) 0.5104(2) 0.0223(5) Uani 1 1 d
C7 C -0.3560(4) 0.3710(3) 0.5015(2) 0.0260(6) Uani 1 1 d
C8 C -0.3999(4) 0.4120(4) 0.5880(2) 0.0294(6) Uani 1 1 d
C9 C -0.3046(4) 0.4203(3) 0.6866(2) 0.0251(6) Uani 1 1 d
C10 C -0.0579(3) 0.3879(3) 0.79799(19) 0.0182(5) Uani 1 1 d
C11 C -0.0583(3) 0.2554(3) 0.8293(2) 0.0205(5) Uani 1 1 d
C12 C 0.0889(4) 0.3095(3) 0.9190(2) 0.0228(6) Uani 1 1 d
C13 C 0.1772(3) 0.4679(3) 0.9391(2) 0.0221(6) Uani 1 1 d
C14 C 0.0844(3) 0.5171(3) 0.8643(2) 0.0204(5) Uani 1 1 d
C15 C 0.1426(5) 0.2140(4) 0.9802(3) 0.0319(7) Uani 1 1 d
C16 C 0.3353(4) 0.5715(4) 1.0240(2) 0.0285(6) Uani 1 1 d
C17 C 0.1289(4) 0.6762(3) 0.8608(3) 0.0267(6) Uani 1 1 d
C18 C -0.3890(6) 0.0329(5) 0.6555(4) 0.0633(14) Uani 1 1 d
C19 C -0.1401(6) -0.0780(4) 0.7598(4) 0.0435(9) Uani 1 1 d
C20 C -0.3634(6) 0.0116(5) 0.8764(4) 0.0540(12) Uani 1 1 d
H3 H 0.181(5) 0.259(4) 0.555(3) 0.041(10) Uiso 1 1 d
H4 H 0.019(5) 0.233(4) 0.384(3) 0.038(10) Uiso 1 1 d
H5 H -0.220(4) 0.294(3) 0.363(2) 0.022(8) Uiso 1 1 d
H7 H -0.421(4) 0.361(3) 0.437(2) 0.027(8) Uiso 1 1 d
H8 H -0.508(4) 0.428(4) 0.581(2) 0.033(9) Uiso 1 1 d
H9 H -0.333(4) 0.447(4) 0.746(3) 0.034(9) Uiso 1 1 d
H15A H 0.186(7) 0.160(6) 0.944(4) 0.085(17) Uiso 1 1 d
H15B H 0.228(6) 0.270(5) 1.040(3) 0.055(12) Uiso 1 1 d
H15C H 0.046(6) 0.143(5) 0.999(3) 0.053(11) Uiso 1 1 d
H16A H 0.387(5) 0.522(4) 1.058(3) 0.037(9) Uiso 1 1 d
H16B H 0.424(5) 0.651(4) 0.999(3) 0.037(9) Uiso 1 1 d
H16C H 0.300(6) 0.618(5) 1.073(3) 0.059(12) Uiso 1 1 d
H17A H 0.064(5) 0.682(4) 0.799(3) 0.046(10) Uiso 1 1 d
H17B H 0.109(6) 0.725(5) 0.915(3) 0.060(13) Uiso 1 1 d
H17C H 0.247(5) 0.737(4) 0.867(3) 0.045(10) Uiso 1 1 d
H18A H -0.480(6) -0.074(5) 0.637(3) 0.070(13) Uiso 1 1 d
H18B H -0.426(7) 0.103(6) 0.656(4) 0.091(19) Uiso 1 1 d
H18C H -0.320(5) 0.036(5) 0.603(3) 0.050(13) Uiso 1 1 d
H19A H -0.075(6) -0.055(5) 0.712(4) 0.076(15) Uiso 1 1 d
H19B H -0.232(6) -0.173(6) 0.731(4) 0.072(14) Uiso 1 1 d
H19C H -0.062(6) -0.076(5) 0.816(4) 0.066(14) Uiso 1 1 d
H20A H -0.419(6) 0.068(5) 0.884(4) 0.068(14) Uiso 1 1 d
H20B H -0.445(6) -0.091(5) 0.857(3) 0.057(12) Uiso 1 1 d
H20C H -0.291(8) 0.028(6) 0.948(5) 0.10(2) Uiso 1 1 d

loop_
_atom_site_aniso_label
_atom_site_aniso_U_11
_atom_site_aniso_U_22
_atom_site_aniso_U_33
_atom_site_aniso_U_23
_atom_site_aniso_U_13
_atom_site_aniso_U_12
Cr1 0.0159(2) 0.0239(2) 0.0212(2) 0.00510(17) 0.00571(16) 0.01214(18)
Cl1 0.0183(3) 0.0288(4) 0.0266(3) 0.0068(3) 0.0079(2) 0.0103(3)
Cl2 0.0289(4) 0.0336(4) 0.0433(4) 0.0101(3) 0.0132(3) 0.0224(3)
Si1 0.0251(4) 0.0224(4) 0.0374(5) 0.0053(3) 0.0097(3) 0.0091(3)
N1 0.0175(11) 0.0257(12) 0.0224(11) 0.0033(9) 0.0060(9) 0.0121(9)
C1 0.0185(12) 0.0222(13) 0.0225(13) 0.0055(10) 0.0059(10) 0.0110(11)
C2 0.0161(12) 0.0206(13) 0.0239(13) 0.0048(10) 0.0067(10) 0.0094(10)
C3 0.0249(14) 0.0355(16) 0.0278(14) 0.0035(12) 0.0102(11) 0.0178(13)
C4 0.0328(16) 0.0393(18) 0.0237(14) 0.0020(13) 0.0112(12) 0.0186(14)
C5 0.0260(14) 0.0298(16) 0.0221(14) 0.0026(12) 0.0048(11) 0.0104(12)
C6 0.0204(13) 0.0238(14) 0.0214(13) 0.0047(11) 0.0050(10) 0.0090(11)
C7 0.0201(13) 0.0337(16) 0.0236(14) 0.0070(12) 0.0018(11) 0.0129(12)
C8 0.0217(14) 0.0418(18) 0.0309(15) 0.0120(13) 0.0062(12) 0.0191(13)
C9 0.0232(14) 0.0326(16) 0.0268(14) 0.0102(12) 0.0094(11) 0.0170(12)
C10 0.0148(11) 0.0241(13) 0.0200(12) 0.0052(10) 0.0070(9) 0.0116(10)
C11 0.0170(12) 0.0253(14) 0.0240(13) 0.0077(11) 0.0086(10) 0.0119(11)
C12 0.0231(13) 0.0308(15) 0.0206(13) 0.0091(11) 0.0094(10) 0.0152(12)
C13 0.0192(13) 0.0315(15) 0.0203(13) 0.0057(11) 0.0084(10) 0.0145(12)
C14 0.0189(12) 0.0263(14) 0.0202(12) 0.0045(10) 0.0086(10) 0.0128(11)
C15 0.0323(17) 0.0378(18) 0.0330(17) 0.0169(15) 0.0090(14) 0.0201(15)
C16 0.0248(15) 0.0362(17) 0.0233(14) 0.0027(13) 0.0037(12) 0.0146(14)
C17 0.0286(16) 0.0252(15) 0.0299(15) 0.0070(12) 0.0106(13) 0.0138(13)
C18 0.048(3) 0.032(2) 0.069(3) 0.005(2) -0.021(2) -0.0032(19)
C19 0.046(2) 0.0287(19) 0.057(2) 0.0029(17) 0.023(2) 0.0159(17)
C20 0.049(2) 0.028(2) 0.084(3) 0.005(2) 0.046(2) 0.0071(18)

loop_
_atom_type_symbol
_atom_type_description
_atom_type_scat_dispersion_real
_atom_type_scat_dispersion_imag
_atom_type_scat_source
C C 0.0033 0.0016 'International Tables Vol C Tables 4.2.6.8 and 6.1.1.4'
H H 0.0000 0.0000 'International Tables Vol C Tables 4.2.6.8 and 6.1.1.4'
N N 0.0061 0.0033 'International Tables Vol C Tables 4.2.6.8 and 6.1.1.4'
Si Si 0.0817 0.0704 'International Tables Vol C Tables 4.2.6.8 and 6.1.1.4'
Cl Cl 0.1484 0.1585 'International Tables Vol C Tables 4.2.6.8 and 6.1.1.4'
Cr Cr 0.3209 0.6236 'International Tables Vol C Tables 4.2.6.8 and 6.1.1.4'

loop_
_geom_angle_atom_site_label_1
_geom_angle_atom_site_label_2
_geom_angle_atom_site_label_3
_geom_angle
N1 Cr1 C10 79.22(9)
N1 Cr1 C11 93.76(9)
C10 Cr1 C11 38.64(10)
N1 Cr1 C14 104.45(9)
C10 Cr1 C14 37.14(9)
C11 Cr1 C14 63.39(10)
N1 Cr1 C12 131.53(10)
C10 Cr1 C12 62.31(9)
C11 Cr1 C12 37.78(9)
C14 Cr1 C12 61.34(10)
N1 Cr1 Cl2 96.73(7)
C10 Cr1 Cl2 141.69(8)
C11 Cr1 Cl2 104.85(7)
C14 Cr1 Cl2 156.13(7)
C12 Cr1 Cl2 96.29(7)
N1 Cr1 C13 139.65(9)
C10 Cr1 C13 61.77(9)
C11 Cr1 C13 62.58(10)
C14 Cr1 C13 36.74(9)
C12 Cr1 C13 36.13(10)
Cl2 Cr1 C13 119.87(7)
N1 Cr1 Cl1 96.31(7)
C10 Cr1 Cl1 121.10(7)
C11 Cr1 Cl1 154.47(8)
C14 Cr1 Cl1 91.35(7)
C12 Cr1 Cl1 127.87(8)
Cl2 Cr1 Cl1 97.20(3)
C13 Cr1 Cl1 95.35(7)
C19 Si1 C18 108.6(3)
C19 Si1 C20 110.0(2)
C18 Si1 C20 107.8(3)
C19 Si1 C11 111.73(16)
C18 Si1 C11 112.02(17)
C20 Si1 C11 106.59(16)
C3 N1 C2 117.8(2)
C3 N1 Cr1 126.25(18)
C2 N1 Cr1 115.83(17)
C9 C1 C2 118.8(2)
C9 C1 C10 124.6(2)
C2 C1 C10 116.6(2)
N1 C2 C6 121.6(2)
N1 C2 C1 117.1(2)
C6 C2 C1 121.2(2)
N1 C3 C4 123.6(3)
N1 C3 H3 116(2)
C4 C3 H3 121(2)
C5 C4 C3 119.4(3)
C5 C4 H4 119(2)
C3 C4 H4 122(2)
C4 C5 C6 119.5(3)
C4 C5 H5 126.3(19)
C6 C5 H5 114.1(19)
C5 C6 C2 118.0(2)
C5 C6 C7 123.7(2)
C2 C6 C7 118.3(2)
C8 C7 C6 119.9(3)
C8 C7 H7 122(2)
C6 C7 H7 118(2)
C7 C8 C9 121.4(3)
C7 C8 H8 119.3(19)
C9 C8 H8 119.1(19)
C1 C9 C8 120.3(3)
C1 C9 H9 117(2)
C8 C9 H9 123(2)
C14 C10 C11 109.8(2)
C14 C10 C1 123.6(2)
C11 C10 C1 125.1(2)
C14 C10 Cr1 74.68(14)
C11 C10 Cr1 71.38(14)
C1 C10 Cr1 109.48(17)
C10 C11 C12 105.4(2)
C10 C11 Si1 127.35(19)
C12 C11 Si1 126.5(2)
C10 C11 Cr1 69.98(14)
C12 C11 Cr1 74.00(15)
Si1 C11 Cr1 128.21(14)
C13 C12 C11 109.2(2)
C13 C12 C15 125.1(3)
C11 C12 C15 125.7(3)
C13 C12 Cr1 73.02(15)
C11 C12 Cr1 68.22(14)
C15 C12 Cr1 124.1(2)
C12 C13 C14 108.1(2)
C12 C13 C16 127.9(3)
C14 C13 C16 123.9(3)
C12 C13 Cr1 70.84(15)
C14 C13 Cr1 70.13(15)
C16 C13 Cr1 126.3(2)
C10 C14 C13 107.4(2)
C10 C14 C17 127.0(2)
C13 C14 C17 125.5(3)
C10 C14 Cr1 68.18(14)
C13 C14 Cr1 73.12(15)
C17 C14 Cr1 125.48(19)
C12 C15 H15A 113(3)
C12 C15 H15B 112(3)
H15A C15 H15B 107(4)
C12 C15 H15C 112(2)
H15A C15 H15C 106(4)
H15B C15 H15C 107(3)
C13 C16 H16A 112(2)
C13 C16 H16B 112(2)
H16A C16 H16B 109(3)
C13 C16 H16C 109(3)
H16A C16 H16C 105(3)
H16B C16 H16C 108(3)
C14 C17 H17A 111(2)
C14 C17 H17B 112(3)
H17A C17 H17B 109(3)
C14 C17 H17C 115(2)
H17A C17 H17C 107(3)
H17B C17 H17C 102(3)
Si1 C18 H18A 106(3)
Si1 C18 H18B 114(4)
H18A C18 H18B 118(4)
Si1 C18 H18C 104(2)
H18A C18 H18C 103(3)
H18B C18 H18C 111(4)
Si1 C19 H19A 110(3)
Si1 C19 H19B 108(3)
H19A C19 H19B 106(4)
Si1 C19 H19C 116(3)
H19A C19 H19C 103(4)
H19B C19 H19C 113(4)
Si1 C20 H20A 113(3)
Si1 C20 H20B 109(2)
H20A C20 H20B 110(4)
Si1 C20 H20C 115(3)
H20A C20 H20C 104(4)
H20B C20 H20C 106(4)

loop_
_geom_bond_atom_site_label_1
_geom_bond_atom_site_label_2
_geom_bond_distance
Cr1 N1 2.084(2)
Cr1 C10 2.171(2)
Cr1 C11 2.190(3)
Cr1 C14 2.256(3)
Cr1 C12 2.267(3)
Cr1 Cl2 2.2795(8)
Cr1 C13 2.295(3)
Cr1 Cl1 2.3073(8)
Si1 C19 1.851(4)
Si1 C18 1.857(4)
Si1 C20 1.863(4)
Si1 C11 1.893(3)
N1 C3 1.322(4)
N1 C2 1.389(3)
C1 C9 1.376(4)
C1 C2 1.413(4)
C1 C10 1.485(3)
C2 C6 1.409(4)
C3 C4 1.397(4)
C3 H3 0.99(4)
C4 C5 1.365(4)
C4 H4 0.94(4)
C5 C6 1.409(4)
C5 H5 0.92(3)
C6 C7 1.416(4)
C7 C8 1.367(4)
C7 H7 0.92(3)
C8 C9 1.408(4)
C8 H8 1.00(3)
C9 H9 0.93(3)
C10 C14 1.412(4)
C10 C11 1.443(4)
C11 C12 1.445(4)
C12 C13 1.415(4)
C12 C15 1.496(4)
C13 C14 1.435(4)
C13 C16 1.493(4)
C14 C17 1.490(4)
C15 H15A 0.92(5)
C15 H15B 0.92(4)
C15 H15C 0.95(4)
C16 H16A 0.90(4)
C16 H16B 1.00(4)
C16 H16C 0.93(4)
C17 H17A 0.94(4)
C17 H17B 0.91(4)
C17 H17C 0.93(4)
C18 H18A 1.00(5)
C18 H18B 0.89(5)
C18 H18C 1.00(4)
C19 H19A 0.93(5)
C19 H19B 0.93(5)
C19 H19C 0.91(5)
C20 H20A 0.89(5)
C20 H20B 0.95(5)
C20 H20C 1.01(6)
